data_1536641
loop_
_publ_author_name
'Pocha, R.'
'Hoffmann, R.D.'
'Tampier, M.'
'Mosel, B.D.'
'Poettgen, R.'
'Johrendt, D.'

_publ_section_title
;
 Crystal structures and properties of the thiostannates Eu2 Sn S4 and Sr2
 Sn S4 and the selenogermanate gamma-(Sr2 Ge Se4)
;
_journal_name_full 'Zeitschrift fuer Anorganische und Allgemeine Chemie'
_journal_page_first 1379
_journal_page_last 1384
_journal_volume 629
_journal_year 2003
_chemical_formula_sum 'S4 Sn Sr2'
_chemical_name_systematic 'Sr2 (Sn S4)'
_space_group_IT_number 40
_symmetry_space_group_name_Hall 'A 2 -2a'
_symmetry_space_group_name_H-M 'A m a 2'
_cell_angle_alpha 90
_cell_angle_beta 90
_cell_angle_gamma 90
_cell_formula_units_Z 4
_cell_length_a 9.977
_cell_length_b 10.311
_cell_length_c 7.2432
_cell_volume 745.129
_citation_journal_id_ASTM ZAACAB
_cod_data_source_file Pocha_ZAACAB_2003_985.cif
_cod_data_source_block S4Sn1Sr2
_cod_original_cell_volume 745.1286
_cod_original_formula_sum 'S4 Sn1 Sr2'
_cod_database_code 1536641

loop_
_symmetry_equiv_pos_as_xyz
x,y,z
-x,-y,z
-x+1/2,y,z
x+1/2,-y,z
x,y+1/2,z+1/2
-x,-y+1/2,z+1/2
-x+1/2,y+1/2,z+1/2
x+1/2,-y+1/2,z+1/2

loop_
_atom_site_label
_atom_site_type_symbol
_atom_site_fract_x
_atom_site_fract_y
_atom_site_fract_z
_atom_site_occupancy
_atom_site_U_iso_or_equiv
Sr2 Sr+2 0 0 0.20747 1 0.0
Sr1 Sr+2 0.25 0.18924 -0.33138 1 0.0
Sn1 Sn+4 0.25 0.2765 0.18044 1 0.0
S3 S-2 0.0562 0.27354 0.3721 1 0.0
S2 S-2 0.25 0.4378 -0.053 1 0.0
S1 S-2 0.25 0.0707 0.0229 1 0.0
